data_7159307
loop_
_publ_author_name
'Liu, Yi'
'Gao, Wei'
'Yuan, Sitian'
'Ni, Mengjia'
'Hao, Tianxin'
'Zeng, Cuiying'
'Xu, Xinyi'
'Fu, Yang'
'Peng, Yiyuan'
'Ding, Qiuping'

_publ_section_title
;
 One-pot synthesis of 11-sulfenyl dibenzodiazepines <i>via</i> tandem
 sulfenylation/cyclization of <i>o</i>-isocyanodiaryl amines and diaryl
 disulfides.
;
_journal_issue 20
_journal_name_full 'Organic &amp; biomolecular chemistry'
_journal_page_first 4257
_journal_page_last 4263
_journal_paper_doi 10.1039/d3ob00220a
_journal_volume 21
_journal_year 2023
_chemical_formula_moiety 'C20 H16 N2 S'
_chemical_formula_sum 'C20 H16 N2 S'
_chemical_formula_weight 316.41
_space_group_crystal_system orthorhombic
_space_group_IT_number 61
_space_group_name_Hall '-P 2ac 2ab'
_space_group_name_H-M_alt 'P b c a'
_atom_sites_solution_hydrogens geom
_atom_sites_solution_primary dual
_audit_creation_date 2022-07-02
_audit_creation_method
;
Olex2 1.5
(compiled 2021.08.20 svn.r13c46975 for OlexSys, GUI svn.r6396)
;
_audit_update_record
;
2022-07-02 deposited with the CCDC.	2023-04-12 downloaded from the CCDC.
;
_cell_angle_alpha 90
_cell_angle_beta 90
_cell_angle_gamma 90
_cell_formula_units_Z 8
_cell_length_a 8.3581(7)
_cell_length_b 15.8178(11)
_cell_length_c 24.7199(17)
_cell_measurement_reflns_used 2663
_cell_measurement_temperature 298
_cell_measurement_theta_max 26.5990
_cell_measurement_theta_min 3.7080
_cell_volume 3268.1(4)
_computing_cell_refinement 'CrysAlisPro 1.171.41.121a (Rigaku OD, 2021)'
_computing_data_collection 'CrysAlisPro 1.171.41.121a (Rigaku OD, 2021)'
_computing_data_reduction 'CrysAlisPro 1.171.41.121a (Rigaku OD, 2021)'
_computing_molecular_graphics 'Olex2 1.5 (Dolomanov et al., 2009)'
_computing_publication_material 'Olex2 1.5 (Dolomanov et al., 2009)'
_computing_structure_refinement 'SHELXL 2018/3 (Sheldrick, 2015)'
_computing_structure_solution 'SHELXT 2014/5 (Sheldrick, 2014)'
_diffrn_ambient_temperature 298
_diffrn_detector 'CCD plate'
_diffrn_detector_area_resol_mean 8.0353
_diffrn_detector_type EosS2
_diffrn_measured_fraction_theta_full 0.998
_diffrn_measured_fraction_theta_max 0.839
_diffrn_measurement_details
;
List of Runs (angles in degrees, time in seconds):

  # Type    Start    End  Width  t~exp~   \w     \q     \k     \f   Frames
#--------------------------------------------------------------------------
  1  \w    -42.00  -5.00   1.00   20.31    --  -15.76  77.00 120.00   37
  2  \w    -29.00   2.00   1.00   20.31    --  -15.76  77.00-180.00   31
  3  \w      6.00  40.00   1.00   20.31    --  -15.76  77.00-180.00   34
  4  \w     -8.00  39.00   1.00   20.31    --   16.70  77.00   0.00   47
;
_diffrn_measurement_device 'four-circle diffractometer'
_diffrn_measurement_device_type 'SuperNova, Single source at offset/far, EosS2'
_diffrn_measurement_method '\w scans'
_diffrn_orient_matrix_type 'CrysAlisPro convention (1999,Acta A55,543-557)'
_diffrn_orient_matrix_UB_11 0.0578133000
_diffrn_orient_matrix_UB_12 -0.0053963000
_diffrn_orient_matrix_UB_13 -0.0207071000
_diffrn_orient_matrix_UB_21 0.0434148000
_diffrn_orient_matrix_UB_22 -0.0281133000
_diffrn_orient_matrix_UB_23 0.0168794000
_diffrn_orient_matrix_UB_31 -0.0442837000
_diffrn_orient_matrix_UB_32 -0.0345790000
_diffrn_orient_matrix_UB_33 -0.0104568000
_diffrn_radiation_monochromator mirror
_diffrn_radiation_probe x-ray
_diffrn_radiation_type 'Mo K\a'
_diffrn_radiation_wavelength 0.71073
_diffrn_reflns_av_R_equivalents 0.0266
_diffrn_reflns_av_unetI/netI 0.0407
_diffrn_reflns_Laue_measured_fraction_full 0.998
_diffrn_reflns_Laue_measured_fraction_max 0.839
_diffrn_reflns_limit_h_max 7
_diffrn_reflns_limit_h_min -11
_diffrn_reflns_limit_k_max 18
_diffrn_reflns_limit_k_min -19
_diffrn_reflns_limit_l_max 33
_diffrn_reflns_limit_l_min -20
_diffrn_reflns_number 9778
_diffrn_reflns_point_group_measured_fraction_full 0.998
_diffrn_reflns_point_group_measured_fraction_max 0.839
_diffrn_reflns_theta_full 25.242
_diffrn_reflns_theta_max 29.315
_diffrn_reflns_theta_min 3.296
_diffrn_source 'micro-focus sealed X-ray tube'
_diffrn_source_type 'SuperNova (Mo) X-ray Source'
_exptl_absorpt_coefficient_mu 0.199
_exptl_absorpt_correction_T_max 1.00000
_exptl_absorpt_correction_T_min 0.48236
_exptl_absorpt_correction_type multi-scan
_exptl_absorpt_process_details sadabs
_exptl_crystal_colour 'clear light white'
_exptl_crystal_colour_lustre clear
_exptl_crystal_colour_modifier light
_exptl_crystal_colour_primary white
_exptl_crystal_density_diffrn 1.286
_exptl_crystal_description block
_exptl_crystal_F_000 1328
_exptl_crystal_size_max 0.17
_exptl_crystal_size_mid 0.16
_exptl_crystal_size_min 0.14
_refine_diff_density_max 0.176
_refine_diff_density_min -0.273
_refine_diff_density_rms 0.038
_refine_ls_extinction_method none
_refine_ls_goodness_of_fit_ref 1.080
_refine_ls_hydrogen_treatment constr
_refine_ls_matrix_type full
_refine_ls_number_parameters 209
_refine_ls_number_reflns 3757
_refine_ls_number_restraints 0
_refine_ls_restrained_S_all 1.080
_refine_ls_R_factor_all 0.0881
_refine_ls_R_factor_gt 0.0529
_refine_ls_shift/su_max 0.000
_refine_ls_shift/su_mean 0.000
_refine_ls_structure_factor_coef Fsqd
_refine_ls_weighting_details 'w=1/[\s^2^(Fo^2^)+(0.0435P)^2^+0.7753P] where P=(Fo^2^+2Fc^2^)/3'
_refine_ls_weighting_scheme calc
_refine_ls_wR_factor_gt 0.1131
_refine_ls_wR_factor_ref 0.1286
_reflns_Friedel_coverage 0.000
_reflns_number_gt 2517
_reflns_number_total 3757
_reflns_threshold_expression 'I > 2\s(I)'
_cod_data_source_file d3ob00220a2.cif
_cod_data_source_block liuyi-3-28_auto
_cod_depositor_comments 'Adding full bibliography for 7159307.cif.'
_cod_database_code 7159307
_shelx_shelxl_version_number 2018/3
_shelx_space_group_comment
;
The symmetry employed for this shelxl refinement is uniquely defined
by the following loop, which should always be used as a source of
symmetry information in preference to the above space-group names.
They are only intended as comments.
;
_shelx_estimated_absorpt_t_max 0.973
_shelx_estimated_absorpt_t_min 0.967
_olex2_refinement_description
;
1. Fixed Uiso
 At 1.2 times of:
  All C(H) groups
 At 1.5 times of:
  All C(H,H,H) groups
2.a Aromatic/amide H refined with riding coordinates:
 C2(H2), C3(H3), C4(H4), C5(H5), C9(H9), C10(H10), C11(H11), C12(H12),
 C16(H16), C17(H17), C18(H18), C19(H19), C20(H20)
2.b Idealised Me refined as rotating group:
 C14(H14A,H14B,H14C)
;
_olex2_submission_special_instructions 'No special instructions were received'
_oxdiff_exptl_absorpt_empirical_details
;
Empirical correction (ABSPACK) includes:
- Absorption correction using spherical harmonics
- Frame scaling
;
_oxdiff_exptl_absorpt_empirical_full_max 1.405
_oxdiff_exptl_absorpt_empirical_full_min 0.451

loop_
_space_group_symop_operation_xyz
'x, y, z'
'-x+1/2, -y, z+1/2'
'-x, y+1/2, -z+1/2'
'x+1/2, -y+1/2, -z'
'-x, -y, -z'
'x-1/2, y, -z-1/2'
'x, -y-1/2, z-1/2'
'-x-1/2, y-1/2, z'

loop_
_atom_site_label
_atom_site_type_symbol
_atom_site_fract_x
_atom_site_fract_y
_atom_site_fract_z
_atom_site_U_iso_or_equiv
_atom_site_adp_type
_atom_site_occupancy
_atom_site_site_symmetry_order
_atom_site_calc_flag
_atom_site_refinement_flags_posn
_atom_site_refinement_flags_adp
_atom_site_refinement_flags_occupancy
_atom_site_disorder_assembly
_atom_site_disorder_group
S1 S 0.50153(8) 0.37128(4) 0.67587(3) 0.0674(2) Uani 1 1 d . . . . .
N1 N 0.16771(19) 0.33856(10) 0.54199(6) 0.0435(4) Uani 1 1 d . . . . .
N2 N 0.36182(19) 0.25053(10) 0.61925(6) 0.0418(4) Uani 1 1 d . . . . .
C1 C 0.1582(2) 0.24873(12) 0.54706(7) 0.0405(4) Uani 1 1 d . . . . .
C2 C 0.0681(3) 0.19956(14) 0.51215(9) 0.0553(6) Uani 1 1 d . . . . .
H2 H 0.011417 0.225155 0.484224 0.066 Uiso 1 1 calc R U . . .
C3 C 0.0616(3) 0.11270(15) 0.51841(10) 0.0664(7) Uani 1 1 d . . . . .
H3 H 0.001046 0.080391 0.494550 0.080 Uiso 1 1 calc R U . . .
C4 C 0.1435(3) 0.07398(14) 0.55946(10) 0.0615(6) Uani 1 1 d . . . . .
H4 H 0.135211 0.015863 0.564429 0.074 Uiso 1 1 calc R U . . .
C5 C 0.2381(2) 0.12153(12) 0.59331(8) 0.0477(5) Uani 1 1 d . . . . .
H5 H 0.296849 0.094902 0.620331 0.057 Uiso 1 1 calc R U . . .
C6 C 0.2471(2) 0.20902(12) 0.58769(7) 0.0380(4) Uani 1 1 d . . . . .
C7 C 0.3421(2) 0.32427(12) 0.63901(7) 0.0427(5) Uani 1 1 d . . . . .
C8 C 0.1964(2) 0.37725(11) 0.63655(7) 0.0441(5) Uani 1 1 d . . . . .
C9 C 0.1431(3) 0.42190(14) 0.68159(8) 0.0597(6) Uani 1 1 d . . . . .
H9 H 0.200360 0.418726 0.713779 0.072 Uiso 1 1 calc R U . . .
C10 C 0.0069(3) 0.47068(15) 0.67920(11) 0.0724(8) Uani 1 1 d . . . . .
H10 H -0.027997 0.499845 0.709662 0.087 Uiso 1 1 calc R U . . .
C11 C -0.0766(3) 0.47599(15) 0.63188(12) 0.0726(7) Uani 1 1 d . . . . .
H11 H -0.167700 0.509634 0.630099 0.087 Uiso 1 1 calc R U . . .
C12 C -0.0272(3) 0.43189(13) 0.58653(10) 0.0577(6) Uani 1 1 d . . . . .
H12 H -0.086346 0.435269 0.554730 0.069 Uiso 1 1 calc R U . . .
C13 C 0.1101(2) 0.38262(12) 0.58824(8) 0.0423(5) Uani 1 1 d . . . . .
C14 C 0.1229(3) 0.37373(15) 0.48949(8) 0.0662(7) Uani 1 1 d . . . . .
H14A H 0.179603 0.344518 0.461366 0.099 Uiso 1 1 calc R U . . .
H14B H 0.149735 0.432717 0.488471 0.099 Uiso 1 1 calc R U . . .
H14C H 0.009814 0.367066 0.484126 0.099 Uiso 1 1 calc R U . . .
C15 C 0.6334(3) 0.28449(14) 0.68337(8) 0.0528(6) Uani 1 1 d . . . . .
C16 C 0.7351(3) 0.26029(16) 0.64205(9) 0.0646(7) Uani 1 1 d . . . . .
H16 H 0.737133 0.290923 0.609943 0.078 Uiso 1 1 calc R U . . .
C17 C 0.8332(3) 0.1912(2) 0.64818(11) 0.0745(7) Uani 1 1 d . . . . .
H17 H 0.900547 0.174893 0.620119 0.089 Uiso 1 1 calc R U . . .
C18 C 0.8317(3) 0.14623(19) 0.69571(12) 0.0778(8) Uani 1 1 d . . . . .
H18 H 0.897126 0.099073 0.699674 0.093 Uiso 1 1 calc R U . . .
C19 C 0.7337(3) 0.17093(18) 0.73735(11) 0.0779(8) Uani 1 1 d . . . . .
H19 H 0.734295 0.141073 0.769760 0.093 Uiso 1 1 calc R U . . .
C20 C 0.6343(3) 0.23988(16) 0.73129(9) 0.0610(6) Uani 1 1 d . . . . .
H20 H 0.567840 0.256315 0.759563 0.073 Uiso 1 1 calc R U . . .

loop_
_atom_site_aniso_label
_atom_site_aniso_U_11
_atom_site_aniso_U_22
_atom_site_aniso_U_33
_atom_site_aniso_U_23
_atom_site_aniso_U_13
_atom_site_aniso_U_12
S1 0.0753(4) 0.0544(4) 0.0727(4) -0.0139(3) -0.0239(3) -0.0099(3)
N1 0.0526(10) 0.0395(9) 0.0383(8) 0.0059(7) -0.0051(8) 0.0003(8)
N2 0.0431(9) 0.0425(9) 0.0399(8) -0.0022(7) -0.0065(7) -0.0018(8)
C1 0.0409(10) 0.0401(11) 0.0405(10) -0.0021(9) -0.0024(9) 0.0042(9)
C2 0.0571(13) 0.0541(13) 0.0547(12) -0.0071(11) -0.0213(11) 0.0053(11)
C3 0.0686(16) 0.0483(13) 0.0822(16) -0.0204(13) -0.0292(14) 0.0008(12)
C4 0.0611(14) 0.0373(11) 0.0860(16) -0.0118(12) -0.0177(13) 0.0038(11)
C5 0.0486(11) 0.0380(11) 0.0565(11) -0.0039(10) -0.0085(10) 0.0074(10)
C6 0.0341(9) 0.0386(10) 0.0412(10) -0.0049(9) -0.0018(8) 0.0024(8)
C7 0.0505(12) 0.0429(11) 0.0349(9) 0.0009(9) -0.0019(9) -0.0055(9)
C8 0.0565(12) 0.0337(10) 0.0421(10) 0.0037(9) 0.0081(9) -0.0023(10)
C9 0.0837(17) 0.0464(13) 0.0489(12) 0.0001(10) 0.0147(12) -0.0001(13)
C10 0.095(2) 0.0453(14) 0.0770(18) -0.0015(13) 0.0369(16) 0.0076(14)
C11 0.0695(16) 0.0434(14) 0.105(2) 0.0087(14) 0.0242(16) 0.0121(13)
C12 0.0588(14) 0.0388(12) 0.0756(15) 0.0099(11) 0.0011(12) 0.0065(11)
C13 0.0462(11) 0.0303(10) 0.0505(11) 0.0076(9) 0.0050(9) -0.0024(9)
C14 0.0873(17) 0.0628(15) 0.0485(12) 0.0168(11) -0.0150(12) 0.0041(14)
C15 0.0476(12) 0.0606(14) 0.0501(12) -0.0047(11) -0.0133(10) -0.0179(11)
C16 0.0624(14) 0.0810(18) 0.0506(13) 0.0014(13) -0.0060(12) -0.0229(14)
C17 0.0473(13) 0.098(2) 0.0784(17) -0.0171(17) -0.0033(13) -0.0076(15)
C18 0.0555(15) 0.0826(19) 0.095(2) -0.0040(17) -0.0232(16) 0.0003(14)
C19 0.0773(18) 0.086(2) 0.0709(16) 0.0162(15) -0.0199(16) -0.0110(17)
C20 0.0582(13) 0.0753(16) 0.0494(12) -0.0014(12) -0.0051(11) -0.0187(13)

loop_
_atom_type_symbol
_atom_type_description
_atom_type_scat_dispersion_real
_atom_type_scat_dispersion_imag
_atom_type_scat_source
C C 0.0033 0.0016 'International Tables Vol C Tables 4.2.6.8 and 6.1.1.4'
H H 0.0000 0.0000 'International Tables Vol C Tables 4.2.6.8 and 6.1.1.4'
N N 0.0061 0.0033 'International Tables Vol C Tables 4.2.6.8 and 6.1.1.4'
S S 0.1246 0.1234 'International Tables Vol C Tables 4.2.6.8 and 6.1.1.4'

loop_
_geom_angle_atom_site_label_1
_geom_angle_atom_site_label_2
_geom_angle_atom_site_label_3
_geom_angle
_geom_angle_site_symmetry_1
_geom_angle_site_symmetry_3
_geom_angle_publ_flag
C15 S1 C7 101.31(9) . . ?
C1 N1 C14 116.26(16) . . ?
C13 N1 C1 113.45(14) . . ?
C13 N1 C14 116.14(16) . . ?
C7 N2 C6 123.65(17) . . ?
C2 C1 N1 122.29(17) . . ?
C2 C1 C6 118.97(18) . . ?
C6 C1 N1 118.71(16) . . ?
C1 C2 H2 119.7 . . ?
C3 C2 C1 120.6(2) . . ?
C3 C2 H2 119.7 . . ?
C2 C3 H3 119.8 . . ?
C4 C3 C2 120.5(2) . . ?
C4 C3 H3 119.8 . . ?
C3 C4 H4 120.2 . . ?
C3 C4 C5 119.6(2) . . ?
C5 C4 H4 120.2 . . ?
C4 C5 H5 119.5 . . ?
C4 C5 C6 120.93(19) . . ?
C6 C5 H5 119.5 . . ?
C1 C6 N2 123.60(17) . . ?
C5 C6 N2 116.60(17) . . ?
C5 C6 C1 119.28(17) . . ?
N2 C7 S1 118.83(15) . . ?
N2 C7 C8 127.49(18) . . ?
C8 C7 S1 113.65(14) . . ?
C9 C8 C7 121.20(19) . . ?
C9 C8 C13 119.2(2) . . ?
C13 C8 C7 119.61(17) . . ?
C8 C9 H9 119.5 . . ?
C10 C9 C8 121.0(2) . . ?
C10 C9 H9 119.5 . . ?
C9 C10 H10 120.2 . . ?
C11 C10 C9 119.6(2) . . ?
C11 C10 H10 120.2 . . ?
C10 C11 H11 119.6 . . ?
C10 C11 C12 120.7(2) . . ?
C12 C11 H11 119.6 . . ?
C11 C12 H12 119.8 . . ?
C11 C12 C13 120.3(2) . . ?
C13 C12 H12 119.8 . . ?
C8 C13 N1 118.83(17) . . ?
C12 C13 N1 122.03(19) . . ?
C12 C13 C8 119.13(19) . . ?
N1 C14 H14A 109.5 . . ?
N1 C14 H14B 109.5 . . ?
N1 C14 H14C 109.5 . . ?
H14A C14 H14B 109.5 . . ?
H14A C14 H14C 109.5 . . ?
H14B C14 H14C 109.5 . . ?
C16 C15 S1 121.32(18) . . ?
C20 C15 S1 119.36(18) . . ?
C20 C15 C16 119.3(2) . . ?
C15 C16 H16 119.8 . . ?
C17 C16 C15 120.3(2) . . ?
C17 C16 H16 119.8 . . ?
C16 C17 H17 120.0 . . ?
C18 C17 C16 120.1(3) . . ?
C18 C17 H17 120.0 . . ?
C17 C18 H18 120.0 . . ?
C19 C18 C17 120.0(3) . . ?
C19 C18 H18 120.0 . . ?
C18 C19 H19 119.9 . . ?
C18 C19 C20 120.2(2) . . ?
C20 C19 H19 119.9 . . ?
C15 C20 C19 120.1(2) . . ?
C15 C20 H20 120.0 . . ?
C19 C20 H20 120.0 . . ?

loop_
_geom_bond_atom_site_label_1
_geom_bond_atom_site_label_2
_geom_bond_distance
_geom_bond_site_symmetry_2
_geom_bond_publ_flag
S1 C7 1.777(2) . ?
S1 C15 1.770(2) . ?
N1 C1 1.429(2) . ?
N1 C13 1.423(2) . ?
N1 C14 1.461(2) . ?
N2 C6 1.400(2) . ?
N2 C7 1.275(2) . ?
C1 C2 1.385(3) . ?
C1 C6 1.398(2) . ?
C2 H2 0.9300 . ?
C2 C3 1.384(3) . ?
C3 H3 0.9300 . ?
C3 C4 1.369(3) . ?
C4 H4 0.9300 . ?
C4 C5 1.375(3) . ?
C5 H5 0.9300 . ?
C5 C6 1.393(3) . ?
C7 C8 1.480(3) . ?
C8 C9 1.392(3) . ?
C8 C13 1.398(3) . ?
C9 H9 0.9300 . ?
C9 C10 1.376(3) . ?
C10 H10 0.9300 . ?
C10 C11 1.365(4) . ?
C11 H11 0.9300 . ?
C11 C12 1.383(3) . ?
C12 H12 0.9300 . ?
C12 C13 1.388(3) . ?
C14 H14A 0.9600 . ?
C14 H14B 0.9600 . ?
C14 H14C 0.9600 . ?
C15 C16 1.383(3) . ?
C15 C20 1.379(3) . ?
C16 H16 0.9300 . ?
C16 C17 1.374(3) . ?
C17 H17 0.9300 . ?
C17 C18 1.374(4) . ?
C18 H18 0.9300 . ?
C18 C19 1.372(4) . ?
C19 H19 0.9300 . ?
C19 C20 1.379(3) . ?
C20 H20 0.9300 . ?

loop_
_geom_torsion_atom_site_label_1
_geom_torsion_atom_site_label_2
_geom_torsion_atom_site_label_3
_geom_torsion_atom_site_label_4
_geom_torsion
_geom_torsion_site_symmetry_1
_geom_torsion_site_symmetry_2
_geom_torsion_site_symmetry_3
_geom_torsion_site_symmetry_4
_geom_torsion_publ_flag
S1 C7 C8 C9 -41.1(2) . . . . ?
S1 C7 C8 C13 139.02(16) . . . . ?
S1 C15 C16 C17 -178.10(17) . . . . ?
S1 C15 C20 C19 178.52(17) . . . . ?
N1 C1 C2 C3 -179.8(2) . . . . ?
N1 C1 C6 N2 -9.0(3) . . . . ?
N1 C1 C6 C5 179.55(17) . . . . ?
N2 C7 C8 C9 137.0(2) . . . . ?
N2 C7 C8 C13 -42.8(3) . . . . ?
C1 N1 C13 C8 68.2(2) . . . . ?
C1 N1 C13 C12 -113.0(2) . . . . ?
C1 C2 C3 C4 0.4(4) . . . . ?
C2 C1 C6 N2 169.11(18) . . . . ?
C2 C1 C6 C5 -2.4(3) . . . . ?
C2 C3 C4 C5 -2.7(4) . . . . ?
C3 C4 C5 C6 2.4(3) . . . . ?
C4 C5 C6 N2 -171.96(19) . . . . ?
C4 C5 C6 C1 0.1(3) . . . . ?
C6 N2 C7 S1 -177.25(13) . . . . ?
C6 N2 C7 C8 4.7(3) . . . . ?
C6 C1 C2 C3 2.2(3) . . . . ?
C7 S1 C15 C16 80.68(19) . . . . ?
C7 S1 C15 C20 -99.05(17) . . . . ?
C7 N2 C6 C1 42.5(3) . . . . ?
C7 N2 C6 C5 -145.77(19) . . . . ?
C7 C8 C9 C10 -179.6(2) . . . . ?
C7 C8 C13 N1 -1.8(3) . . . . ?
C7 C8 C13 C12 179.43(17) . . . . ?
C8 C9 C10 C11 -0.5(4) . . . . ?
C9 C8 C13 N1 178.36(17) . . . . ?
C9 C8 C13 C12 -0.5(3) . . . . ?
C9 C10 C11 C12 1.0(4) . . . . ?
C10 C11 C12 C13 -1.2(4) . . . . ?
C11 C12 C13 N1 -177.88(19) . . . . ?
C11 C12 C13 C8 0.9(3) . . . . ?
C13 N1 C1 C2 119.3(2) . . . . ?
C13 N1 C1 C6 -62.7(2) . . . . ?
C13 C8 C9 C10 0.3(3) . . . . ?
C14 N1 C1 C2 -19.3(3) . . . . ?
C14 N1 C1 C6 158.72(18) . . . . ?
C14 N1 C13 C8 -153.23(19) . . . . ?
C14 N1 C13 C12 25.6(3) . . . . ?
C15 S1 C7 N2 -10.70(18) . . . . ?
C15 S1 C7 C8 167.62(14) . . . . ?
C15 C16 C17 C18 -0.6(4) . . . . ?
C16 C15 C20 C19 -1.2(3) . . . . ?
C16 C17 C18 C19 -0.8(4) . . . . ?
C17 C18 C19 C20 1.2(4) . . . . ?
C18 C19 C20 C15 -0.2(3) . . . . ?
C20 C15 C16 C17 1.6(3) . . . . ?
